data_1552304
loop_
_publ_author_name
'Zhang, Li-Min'
'Zhou, Guodong'
'Zhou, Guoqing'
'Lee, Hung Kay'
'Zhao, Ni'
'Prezhdo, Oleg V.'
'Mak, Thomas C. W.'

_publ_section_title
;
 Core-Dependent Properties of Copper Nanoclusters: Valence-Pure
 Nanoclusters as NIR TADF Emitters and Mixed-Valence Ones as
 Semiconductors
;
_journal_name_full 'Chemical Science'
_journal_paper_doi 10.1039/C9SC03455B
_journal_year 2019
_chemical_formula_moiety 'C134 H204 S2 Cu28 O10'
_chemical_formula_sum 'C134 H204 Cu28 O10 S2'
_chemical_formula_weight 3818.4656
_space_group_crystal_system monoclinic
_space_group_IT_number 14
_space_group_name_Hall '-P 2ybc'
_space_group_name_H-M_alt 'P 1 21/c 1'
_symmetry_space_group_name_Hall '-P 2ybc'
_symmetry_space_group_name_H-M 'P 1 21/c 1'
_atom_sites_solution_hydrogens geom
_atom_sites_solution_primary direct
_audit_creation_date 2019-04-01
_audit_creation_method
;
Olex2 1.2
(compiled 2017.08.10 svn.r3458 for OlexSys, GUI svn.r5381)
;
_audit_update_record
;
2019-04-03 deposited with the CCDC.    2019-09-06 downloaded from the CCDC.
;
_cell_angle_alpha 90
_cell_angle_beta 104.937(3)
_cell_angle_gamma 90
_cell_formula_units_Z 2
_cell_length_a 18.680(2)
_cell_length_b 14.6314(17)
_cell_length_c 31.316(4)
_cell_measurement_reflns_used 9513
_cell_measurement_temperature 173
_cell_measurement_theta_max 23.242
_cell_measurement_theta_min 2.257
_cell_volume 8269.9(17)
_computing_cell_refinement 'SAINT v8.34A (Bruker, 2013)'
_computing_data_reduction 'SAINT v8.34A (Bruker, 2013)'
_computing_molecular_graphics 'Olex2 (Dolomanov et al., 2009)'
_computing_publication_material 'Olex2 (Dolomanov et al., 2009)'
_computing_structure_refinement 'ShelXL (Sheldrick, 2015)'
_computing_structure_solution 'SIR2004 (Burla et al., 2007)'
_diffrn_ambient_temperature 173
_diffrn_measured_fraction_theta_full 0.999
_diffrn_measured_fraction_theta_max 0.984
_diffrn_measurement_device_type 'Bruker APEX-II CCD'
_diffrn_measurement_method '\f and \w scans'
_diffrn_radiation_type MoK\a
_diffrn_radiation_wavelength 0.71073
_diffrn_reflns_av_R_equivalents 0.1144
_diffrn_reflns_av_unetI/netI 0.1047
_diffrn_reflns_Laue_measured_fraction_full 0.999
_diffrn_reflns_Laue_measured_fraction_max 0.984
_diffrn_reflns_limit_h_max 24
_diffrn_reflns_limit_h_min -24
_diffrn_reflns_limit_k_max 19
_diffrn_reflns_limit_k_min -19
_diffrn_reflns_limit_l_max 41
_diffrn_reflns_limit_l_min -40
_diffrn_reflns_number 182816
_diffrn_reflns_point_group_measured_fraction_full 0.999
_diffrn_reflns_point_group_measured_fraction_max 0.984
_diffrn_reflns_theta_full 25.242
_diffrn_reflns_theta_max 28.253
_diffrn_reflns_theta_min 2.257
_diffrn_standards_number 0
_exptl_absorpt_coefficient_mu 3.580
_exptl_absorpt_correction_T_max 0.867
_exptl_absorpt_correction_T_min 0.773
_exptl_crystal_colour yellow
_exptl_crystal_colour_primary yellow
_exptl_crystal_density_diffrn 1.490
_exptl_crystal_density_method 'not measured'
_exptl_crystal_description block
_exptl_crystal_F_000 3648.0
_exptl_crystal_size_max 0.1
_exptl_crystal_size_mid 0.06
_exptl_crystal_size_min 0.04
_refine_diff_density_max 0.909
_refine_diff_density_min -0.714
_refine_diff_density_rms 0.125
_refine_ls_extinction_method none
_refine_ls_goodness_of_fit_ref 1.037
_refine_ls_hydrogen_treatment constr
_refine_ls_matrix_type full
_refine_ls_number_parameters 857
_refine_ls_number_reflns 20159
_refine_ls_number_restraints 112
_refine_ls_restrained_S_all 1.042
_refine_ls_R_factor_all 0.1670
_refine_ls_R_factor_gt 0.0761
_refine_ls_shift/su_max 0.000
_refine_ls_shift/su_mean 0.000
_refine_ls_structure_factor_coef Fsqd
_refine_ls_weighting_details 'w=1/[\s^2^(Fo^2^)+(0.1048P)^2^+5.7907P] where P=(Fo^2^+2Fc^2^)/3'
_refine_ls_weighting_scheme calc
_refine_ls_wR_factor_gt 0.1828
_refine_ls_wR_factor_ref 0.2144
_reflns_Friedel_coverage 0.000
_reflns_number_gt 10426
_reflns_number_total 20159
_reflns_threshold_expression 'I > 2\s(I)'
_cod_data_source_file c9sc03455b2.cif
_cod_data_source_block 2
_cod_original_formula_sum 'C134 H204 S2 Cu28 O10'
_cod_database_code 1552304
_shelx_shelxl_version_number 2017/1
_shelx_space_group_comment
;
The symmetry employed for this shelxl refinement is uniquely defined
by the following loop, which should always be used as a source of
symmetry information in preference to the above space-group names.
They are only intended as comments.
;
_olex2_refinement_description
;
1. Fixed Uiso
 At 1.5 times of:
  All C(H,H,H) groups
2. Rigid bond restraints
 C39, C40B, C39, C41B
 with sigma for 1-2 distances of 0.01 and sigma for 1-3 distances of 0.02
 O5, C67
 with sigma for 1-2 distances of 0.01 and sigma for 1-3 distances of 0.02
3. Uiso/Uaniso restraints and constraints
Uanis(C10A) \\sim Ueq, Uanis(C11A) \\sim Ueq, Uanis(C12A) \\sim Ueq,
Uanis(C22A) \\sim Ueq, Uanis(C23A) \\sim Ueq, Uanis(C24A) \\sim Ueq,
Uanis(C40A) \\sim Ueq, Uanis(C41A) \\sim Ueq, Uanis(C42A) \\sim Ueq: with sigma
of 0.01 and sigma for terminal atoms of 0.02
Uanis(C34A) \\sim Ueq, Uanis(C35A) \\sim Ueq, Uanis(C36A) \\sim Ueq,
Uanis(C58A) \\sim Ueq, Uanis(C59A) \\sim Ueq, Uanis(C60A) \\sim Ueq,
Uanis(C65A) \\sim Ueq, Uanis(C66A) \\sim Ueq, Uanis(C67) \\sim Ueq: with sigma
of 0.01 and sigma for terminal atoms of 0.02
Uanis(C60A) = Uanis(C60B)
Uanis(C59A) = Uanis(C59B)
Uanis(C58A) = Uanis(C58B)
Uanis(C36A) = Uanis(C36B)
Uanis(C35A) = Uanis(C35B)
Uanis(C34A) = Uanis(C34B)
Uanis(C66A) = Uanis(C66B)
Uanis(C65A) = Uanis(C65B)
Uanis(C10A) = Uanis(C10B)
Uanis(C11A) = Uanis(C11B)
Uanis(C12A) = Uanis(C12B)
Uanis(C40A) = Uanis(C40B)
Uanis(C41A) = Uanis(C41B)
Uanis(C42A) = Uanis(C42B)
Uanis(C22A) = Uanis(C22B)
Uanis(C23A) = Uanis(C23B)
Uanis(C24A) = Uanis(C24B)
4. Others
 Sof(C10B)=Sof(C12B)=Sof(C11B)=1-FVAR(1)
 Sof(C10A)=Sof(C11A)=Sof(C12A)=FVAR(1)
 Sof(C40B)=Sof(C42B)=Sof(C41B)=1-FVAR(2)
 Sof(C40A)=Sof(C42A)=Sof(C41A)=FVAR(2)
 Sof(C22B)=Sof(C23B)=Sof(C24B)=1-FVAR(3)
 Sof(C22A)=Sof(C23A)=Sof(C24A)=FVAR(3)
 Sof(C36B)=Sof(C35B)=Sof(C34B)=1-FVAR(4)
 Sof(C35A)=Sof(C34A)=Sof(C36A)=FVAR(4)
 Sof(C65B)=Sof(C66B)=1-FVAR(5)
 Sof(C65A)=Sof(C66A)=FVAR(5)
 Sof(C58B)=Sof(C59B)=Sof(C60B)=1-FVAR(6)
 Sof(C58A)=Sof(C59A)=Sof(C60A)=FVAR(6)
5.a Idealised Me refined as rotating group:
 C4(H4A,H4B,H4C), C5(H5A,H5B,H5C), C6(H6A,H6B,H6C), C16(H16A,H16B,H16C),
 C17(H17A,H17B,H17C), C18(H18A,H18B,H18C), C28(H28A,H28B,H28C), C29(H29A,H29B,
 H29C), C30(H30A,H30B,H30C), C46(H46A,H46B,H46C), C47(H47A,H47B,H47C), C48(H48A,
 H48B,H48C), C52(H52A,H52B,H52C), C53(H53A,H53B,H53C), C54(H54A,H54B,H54C),
 C64(H64A,H64B,H64C)
;
_olex2_submission_special_instructions 'No special instructions were received'

loop_
_space_group_symop_operation_xyz
'x, y, z'
'-x, y+1/2, -z+1/2'
'-x, -y, -z'
'x, -y-1/2, z-1/2'

loop_
_atom_site_label
_atom_site_type_symbol
_atom_site_fract_x
_atom_site_fract_y
_atom_site_fract_z
_atom_site_U_iso_or_equiv
_atom_site_adp_type
_atom_site_occupancy
_atom_site_site_symmetry_order
_atom_site_calc_flag
_atom_site_refinement_flags_posn
_atom_site_refinement_flags_adp
_atom_site_refinement_flags_occupancy
_atom_site_disorder_assembly
_atom_site_disorder_group
C58A C 0.4120(16) 0.046(2) 0.1358(10) 0.104(8) Uani 0.56(3) 1 d . U P A 1
C59A C 0.291(2) -0.044(2) 0.1141(12) 0.126(8) Uani 0.56(3) 1 d . U P A 1
C60A C 0.357(2) 0.013(2) 0.0516(13) 0.127(10) Uani 0.56(3) 1 d . U P A 1
C58B C 0.430(2) 0.068(3) 0.1153(13) 0.104(8) Uani 0.44(3) 1 d . . P A 2
C59B C 0.319(3) -0.029(3) 0.1372(16) 0.126(8) Uani 0.44(3) 1 d . . P A 2
C60B C 0.325(3) -0.018(3) 0.0583(18) 0.127(10) Uani 0.44(3) 1 d . . P A 2
C65A C 0.4464(12) 0.7328(16) 0.0717(7) 0.087(6) Uani 0.64(2) 1 d . U P B 1
C66A C 0.4787(14) 0.7537(15) 0.1591(9) 0.101(6) Uani 0.64(2) 1 d . U P B 1
C65B C 0.454(2) 0.690(3) 0.0562(13) 0.087(6) Uani 0.36(2) 1 d . . P B 2
C66B C 0.449(2) 0.770(3) 0.1337(16) 0.101(6) Uani 0.36(2) 1 d . . P B 2
C35A C 0.188(4) 0.730(3) 0.1651(16) 0.101(6) Uani 0.262(19) 1 d . U P C 1
C34A C 0.049(3) 0.660(4) 0.1647(19) 0.108(6) Uani 0.262(19) 1 d . U P C 1
C36A C 0.166(4) 0.595(4) 0.220(2) 0.095(6) Uani 0.262(19) 1 d . U P C 1
C22A C 0.0857(15) 0.3742(16) 0.3268(7) 0.120(7) Uani 0.725(15) 1 d . U P D 1
C23A C 0.1591(14) 0.2295(14) 0.3233(6) 0.134(7) Uani 0.725(15) 1 d . U P D 1
C24A C 0.2292(11) 0.3718(16) 0.3406(5) 0.116(6) Uani 0.725(15) 1 d . U P D 1
C22B C 0.091(5) 0.324(5) 0.326(2) 0.120(7) Uani 0.275(15) 1 d . . P D 2
C23B C 0.181(4) 0.442(4) 0.3354(16) 0.134(7) Uani 0.275(15) 1 d . . P D 2
C24B C 0.219(3) 0.286(4) 0.3372(12) 0.116(6) Uani 0.275(15) 1 d . . P D 2
C36B C 0.1969(11) 0.6222(14) 0.2198(6) 0.095(6) Uani 0.738(19) 1 d . . P C 2
C35B C 0.1285(13) 0.7331(10) 0.1595(5) 0.101(6) Uani 0.738(19) 1 d . . P C 2
C34B C 0.0540(11) 0.6135(14) 0.1893(7) 0.108(6) Uani 0.738(19) 1 d . . P C 2
C40A C 0.5901(10) 0.3743(16) 0.0956(9) 0.116(6) Uani 0.619(11) 1 d . U P E 1
C42A C 0.5834(12) 0.2225(16) 0.1300(9) 0.122(6) Uani 0.619(11) 1 d . U P E 1
C41A C 0.6067(13) 0.3576(19) 0.1801(9) 0.138(7) Uani 0.619(11) 1 d . U P E 1
C40B C 0.6060(17) 0.411(3) 0.1376(14) 0.116(6) Uani 0.381(11) 1 d . U P E 2
C42B C 0.5719(19) 0.282(3) 0.0836(14) 0.122(6) Uani 0.381(11) 1 d . . P E 2
C41B C 0.597(2) 0.260(3) 0.1678(15) 0.138(7) Uani 0.381(11) 1 d . U P E 2
C10A C -0.1797(13) 0.372(2) 0.1390(9) 0.114(6) Uani 0.527(11) 1 d . U P F 1
C11A C -0.0850(18) 0.308(2) 0.2016(11) 0.139(8) Uani 0.527(11) 1 d . U P F 1
C12A C -0.0839(15) 0.476(2) 0.2017(8) 0.115(7) Uani 0.527(11) 1 d . U P F 1
C10B C -0.1654(14) 0.459(2) 0.1421(10) 0.114(6) Uani 0.473(11) 1 d . . P F 2
C12B C -0.0696(16) 0.397(2) 0.2176(9) 0.115(7) Uani 0.473(11) 1 d . . P F 2
C11B C -0.147(2) 0.295(3) 0.1650(12) 0.139(8) Uani 0.473(11) 1 d . . P F 2
C1 C 0.1090(4) 0.5467(5) 0.0160(2) 0.0401(17) Uani 1 1 d . . . . .
C2 C -0.1335(4) 0.3814(5) -0.0052(2) 0.0446(18) Uani 1 1 d . . . . .
C3 C -0.1794(5) 0.2982(5) -0.0062(3) 0.059(2) Uani 1 1 d . . . . .
C4 C -0.2060(8) 0.2672(8) -0.0543(4) 0.138(6) Uani 1 1 d . . . . .
H4A H -0.232183 0.316286 -0.071993 0.207 Uiso 1 1 calc GR . . . .
H4B H -0.238316 0.215561 -0.056238 0.207 Uiso 1 1 calc GR . . . .
H4C H -0.164011 0.250319 -0.065020 0.207 Uiso 1 1 calc GR . . . .
C5 C -0.2492(7) 0.3272(9) 0.0073(5) 0.119(4) Uani 1 1 d . . . . .
H5A H -0.235986 0.345860 0.037687 0.178 Uiso 1 1 calc GR . . . .
H5B H -0.283063 0.276707 0.003506 0.178 Uiso 1 1 calc GR . . . .
H5C H -0.272360 0.377314 -0.010923 0.178 Uiso 1 1 calc GR . . . .
C6 C -0.1353(7) 0.2241(7) 0.0232(4) 0.123(5) Uani 1 1 d . . . . .
H6A H -0.087078 0.219326 0.017897 0.185 Uiso 1 1 calc GR . . . .
H6B H -0.160699 0.166755 0.016691 0.185 Uiso 1 1 calc GR . . . .
H6C H -0.130289 0.239574 0.053636 0.185 Uiso 1 1 calc GR . . . .
C7 C -0.0193(4) 0.3816(5) 0.1110(2) 0.0462(18) Uani 1 1 d . . . . .
C8 C -0.0506(4) 0.3858(6) 0.1414(2) 0.053(2) Uani 1 1 d . . . . .
C9 C -0.1059(5) 0.3908(8) 0.1680(3) 0.075(3) Uani 1 1 d . . . . .
C13 C 0.1335(4) 0.2632(5) 0.1338(2) 0.0410(17) Uani 1 1 d . . . . .
C14 C 0.1086(4) 0.1897(5) 0.1413(2) 0.0474(18) Uani 1 1 d . . . . .
C15 C 0.0708(5) 0.1079(5) 0.1514(3) 0.059(2) Uani 1 1 d . . . . .
C16 C -0.0088(5) 0.1104(7) 0.1217(4) 0.087(3) Uani 1 1 d . . . . .
H16A H -0.032994 0.165165 0.127575 0.130 Uiso 1 1 calc GR . . . .
H16B H -0.035599 0.058075 0.127727 0.130 Uiso 1 1 calc GR . . . .
H16C H -0.007630 0.109675 0.091224 0.130 Uiso 1 1 calc GR . . . .
C17 C 0.0712(7) 0.1141(8) 0.2014(4) 0.110(4) Uani 1 1 d . . . . .
H17A H 0.121338 0.118922 0.219129 0.164 Uiso 1 1 calc GR . . . .
H17B H 0.048753 0.060198 0.209732 0.164 Uiso 1 1 calc GR . . . .
H17C H 0.043735 0.166986 0.206084 0.164 Uiso 1 1 calc GR . . . .
C18 C 0.1086(6) 0.0230(6) 0.1431(4) 0.089(3) Uani 1 1 d . . . . .
H18A H 0.110877 0.021627 0.112855 0.134 Uiso 1 1 calc GR . . . .
H18B H 0.081449 -0.029143 0.149020 0.134 Uiso 1 1 calc GR . . . .
H18C H 0.157927 0.021561 0.162168 0.134 Uiso 1 1 calc GR . . . .
C19 C 0.1197(5) 0.3650(6) 0.2268(2) 0.054(2) Uani 1 1 d . . . . .
C20 C 0.1468(5) 0.3504(6) 0.2655(3) 0.061(2) Uani 1 1 d . . . . .
C21 C 0.1562(6) 0.3395(9) 0.3148(3) 0.088(3) Uani 1 1 d . . . . .
C25 C 0.2893(4) 0.4007(5) 0.1960(2) 0.0447(17) Uani 1 1 d . . . . .
C26 C 0.3442(4) 0.4450(6) 0.2155(2) 0.053(2) Uani 1 1 d . . . . .
C27 C 0.4059(5) 0.4835(7) 0.2502(3) 0.074(3) Uani 1 1 d . . . . .
C28 C 0.3918(7) 0.4589(10) 0.2938(3) 0.128(5) Uani 1 1 d . . . . .
H28A H 0.340213 0.467185 0.292282 0.192 Uiso 1 1 calc GR . . . .
H28B H 0.420939 0.497607 0.316497 0.192 Uiso 1 1 calc GR . . . .
H28C H 0.405241 0.396245 0.300618 0.192 Uiso 1 1 calc GR . . . .
C29 C 0.4154(8) 0.5869(8) 0.2465(4) 0.124(5) Uani 1 1 d . . . . .
H29A H 0.429255 0.600510 0.219716 0.187 Uiso 1 1 calc GR . . . .
H29B H 0.453332 0.608113 0.271385 0.187 Uiso 1 1 calc GR . . . .
H29C H 0.369513 0.616981 0.246044 0.187 Uiso 1 1 calc GR . . . .
C30 C 0.4768(6) 0.4385(10) 0.2462(4) 0.128(5) Uani 1 1 d . . . . .
H30A H 0.472932 0.373514 0.249130 0.192 Uiso 1 1 calc GR . . . .
H30B H 0.517632 0.460974 0.269138 0.192 Uiso 1 1 calc GR . . . .
H30C H 0.484960 0.452549 0.217898 0.192 Uiso 1 1 calc GR . . . .
C31 C 0.1733(4) 0.5143(5) 0.1241(2) 0.0370(16) Uani 1 1 d . . . . .
C32 C 0.1436(4) 0.5709(5) 0.1431(2) 0.0496(19) Uani 1 1 d . . . . .
C33 C 0.1320(6) 0.6368(6) 0.1776(3) 0.071(3) Uani 1 1 d . . . . .
C37 C 0.4210(4) 0.3250(5) 0.1268(3) 0.0501(19) Uani 1 1 d . . . . .
C38 C 0.4849(5) 0.3367(6) 0.1273(3) 0.065(2) Uani 1 1 d . . . . .
C39 C 0.5667(6) 0.3251(8) 0.1314(5) 0.103(4) Uani 1 1 d . U . . .
C43 C 0.2523(4) 0.3954(5) 0.0388(2) 0.0447(18) Uani 1 1 d . . . . .
C44 C 0.2925(5) 0.3844(5) 0.0149(3) 0.055(2) Uani 1 1 d . . . . .
C45 C 0.3373(5) 0.3748(7) -0.0169(3) 0.070(3) Uani 1 1 d . . . . .
C46 C 0.3650(9) 0.2768(9) -0.0146(5) 0.147(6) Uani 1 1 d . . . . .
H46A H 0.399979 0.266664 0.013425 0.220 Uiso 1 1 calc GR . . . .
H46B H 0.388660 0.266317 -0.037948 0.220 Uiso 1 1 calc GR . . . .
H46C H 0.323988 0.235659 -0.017700 0.220 Uiso 1 1 calc GR . . . .
C47 C 0.2924(8) 0.3984(12) -0.0619(4) 0.148(6) Uani 1 1 d . . . . .
H47A H 0.243274 0.374186 -0.066203 0.223 Uiso 1 1 calc GR . . . .
H47B H 0.314974 0.372724 -0.083425 0.223 Uiso 1 1 calc GR . . . .
H47C H 0.289840 0.463681 -0.065150 0.223 Uiso 1 1 calc GR . . . .
C48 C 0.4005(7) 0.4411(10) -0.0030(4) 0.122(5) Uani 1 1 d . . . . .
H48A H 0.381337 0.501781 -0.002396 0.183 Uiso 1 1 calc GR . . . .
H48B H 0.430490 0.438625 -0.023696 0.183 Uiso 1 1 calc GR . . . .
H48C H 0.430053 0.425055 0.025893 0.183 Uiso 1 1 calc GR . . . .
C49 C 0.0731(4) 0.2915(5) 0.0253(2) 0.0391(16) Uani 1 1 d . . . . .
C50 C 0.0890(4) 0.2232(5) 0.0081(2) 0.0462(18) Uani 1 1 d . . . . .
C51 C 0.0915(5) 0.1401(5) -0.0188(3) 0.059(2) Uani 1 1 d . . . . .
C52 C 0.0976(7) 0.0567(6) 0.0098(4) 0.097(4) Uani 1 1 d . . . . .
H52A H 0.144323 0.057253 0.031639 0.145 Uiso 1 1 calc GR . . . .
H52B H 0.094417 0.002935 -0.008199 0.145 Uiso 1 1 calc GR . . . .
H52C H 0.058053 0.056457 0.024176 0.145 Uiso 1 1 calc GR . . . .
C53 C 0.1601(6) 0.1473(9) -0.0380(3) 0.108(4) Uani 1 1 d . . . . .
H53A H 0.153960 0.198329 -0.057907 0.162 Uiso 1 1 calc GR . . . .
H53B H 0.164747 0.092159 -0.053655 0.162 Uiso 1 1 calc GR . . . .
H53C H 0.203859 0.155995 -0.014350 0.162 Uiso 1 1 calc GR . . . .
C54 C 0.0186(6) 0.1373(7) -0.0551(3) 0.098(4) Uani 1 1 d . . . . .
H54A H -0.022236 0.146000 -0.042168 0.147 Uiso 1 1 calc GR . . . .
H54B H 0.013822 0.079172 -0.069778 0.147 Uiso 1 1 calc GR . . . .
H54C H 0.018561 0.185074 -0.076142 0.147 Uiso 1 1 calc GR . . . .
C55 C 0.2615(5) 0.1875(5) 0.0814(3) 0.053(2) Uani 1 1 d . . . . .
C56 C 0.2962(5) 0.1183(7) 0.0947(3) 0.073(3) Uani 1 1 d . . . . .
C57 C 0.3428(7) 0.0329(8) 0.1005(4) 0.106(4) Uani 1 1 d . . . . .
C61 C 0.3631(5) 0.5741(5) 0.1280(3) 0.0512(19) Uani 1 1 d . . . . .
C62 C 0.4164(5) 0.6150(5) 0.1211(3) 0.056(2) Uani 1 1 d . . . . .
C63 C 0.4704(5) 0.6870(6) 0.1161(4) 0.074(3) Uani 1 1 d . . . . .
C64 C 0.5472(6) 0.6454(9) 0.1278(5) 0.119(5) Uani 1 1 d . . . . .
H64A H 0.582433 0.690222 0.123838 0.178 Uiso 1 1 calc GR . . . .
H64B H 0.548150 0.593961 0.108931 0.178 Uiso 1 1 calc GR . . . .
H64C H 0.559657 0.625636 0.158061 0.178 Uiso 1 1 calc GR . . . .
Cu1 Cu 0.07068(5) 0.42281(6) 0.01170(3) 0.0402(2) Uani 1 1 d . . . . .
Cu2 Cu 0.19544(5) 0.45599(6) 0.07303(3) 0.0429(2) Uani 1 1 d . . . . .
Cu3 Cu 0.05870(5) 0.33911(6) 0.08247(3) 0.0420(2) Uani 1 1 d . . . . .
Cu4 Cu 0.07819(5) 0.54611(6) 0.07817(3) 0.0450(2) Uani 1 1 d . . . . .
Cu5 Cu -0.05371(5) 0.43625(6) 0.04962(3) 0.0434(2) Uani 1 1 d . . . . .
Cu6 Cu 0.29337(5) 0.49873(6) 0.14685(3) 0.0502(3) Uani 1 1 d . . . . .
Cu7 Cu 0.19976(5) 0.36896(6) 0.14801(3) 0.0438(2) Uani 1 1 d . . . . .
Cu8 Cu 0.36152(6) 0.31495(7) 0.17139(3) 0.0599(3) Uani 1 1 d . . . . .
Cu9 Cu 0.06540(5) 0.36825(7) 0.16669(3) 0.0518(3) Uani 1 1 d . . . . .
Cu10 Cu 0.22604(6) 0.32423(7) 0.23096(3) 0.0559(3) Uani 1 1 d . . . . .
Cu11 Cu 0.41696(6) 0.46049(7) 0.12394(4) 0.0602(3) Uani 1 1 d . . . . .
Cu12 Cu 0.18407(6) 0.27523(7) 0.05841(4) 0.0631(3) Uani 1 1 d . . . . .
Cu13 Cu 0.31844(6) 0.31510(7) 0.08889(3) 0.0587(3) Uani 1 1 d . . . . .
Cu61 Cu 0.23857(7) 0.18521(7) 0.14089(4) 0.0667(3) Uani 1 1 d . . . . .
O1 O 0.3865(3) 0.2119(4) 0.2147(2) 0.0712(17) Uani 1 1 d . . . . .
O2 O 0.2707(4) 0.1324(5) 0.1996(2) 0.093(2) Uani 1 1 d . . . . .
O3 O 0.3042(4) 0.2355(5) 0.2606(2) 0.085(2) Uani 1 1 d . . . . .
O4 O 0.3684(4) 0.0941(5) 0.2636(2) 0.085(2) Uani 1 1 d . . . . .
O5 O -0.0253(3) 0.5768(3) 0.05842(15) 0.0442(12) Uani 1 1 d . U . . .
S1 S 0.33336(13) 0.16768(17) 0.23538(8) 0.0666(6) Uani 1 1 d . . . . .
C67 C -0.0750(15) 0.6165(18) 0.0790(9) 0.257(11) Uani 1 1 d . U . . .

loop_
_atom_site_aniso_label
_atom_site_aniso_U_11
_atom_site_aniso_U_22
_atom_site_aniso_U_33
_atom_site_aniso_U_23
_atom_site_aniso_U_13
_atom_site_aniso_U_12
C58A 0.081(12) 0.101(13) 0.113(16) 0.009(12) -0.009(11) 0.032(10)
C59A 0.147(18) 0.067(10) 0.150(19) 0.011(13) 0.010(14) 0.026(12)
C60A 0.129(19) 0.106(17) 0.142(13) -0.021(12) 0.027(13) 0.060(14)
C58B 0.081(12) 0.101(13) 0.113(16) 0.009(12) -0.009(11) 0.032(10)
C59B 0.147(18) 0.067(10) 0.150(19) 0.011(13) 0.010(14) 0.026(12)
C60B 0.129(19) 0.106(17) 0.142(13) -0.021(12) 0.027(13) 0.060(14)
C65A 0.090(9) 0.079(13) 0.090(12) 0.016(9) 0.019(9) -0.020(10)
C66A 0.087(13) 0.081(10) 0.132(16) -0.033(12) 0.022(11) -0.016(9)
C65B 0.090(9) 0.079(13) 0.090(12) 0.016(9) 0.019(9) -0.020(10)
C66B 0.087(13) 0.081(10) 0.132(16) -0.033(12) 0.022(11) -0.016(9)
C35A 0.152(15) 0.068(8) 0.091(8) -0.019(7) 0.046(11) 0.029(10)
C34A 0.118(10) 0.112(13) 0.114(13) -0.036(9) 0.064(10) 0.014(10)
C36A 0.111(15) 0.095(12) 0.055(6) -0.045(8) -0.020(9) 0.011(9)
C22A 0.149(12) 0.150(17) 0.081(8) -0.010(13) 0.066(9) 0.032(14)
C23A 0.198(16) 0.117(12) 0.080(9) 0.034(9) 0.025(10) -0.032(12)
C24A 0.130(12) 0.168(15) 0.041(6) -0.004(9) 0.003(7) -0.042(12)
C22B 0.149(12) 0.150(17) 0.081(8) -0.010(13) 0.066(9) 0.032(14)
C23B 0.198(16) 0.117(12) 0.080(9) 0.034(9) 0.025(10) -0.032(12)
C24B 0.130(12) 0.168(15) 0.041(6) -0.004(9) 0.003(7) -0.042(12)
C36B 0.111(15) 0.095(12) 0.055(6) -0.045(8) -0.020(9) 0.011(9)
C35B 0.152(15) 0.068(8) 0.091(8) -0.019(7) 0.046(11) 0.029(10)
C34B 0.118(10) 0.112(13) 0.114(13) -0.036(9) 0.064(10) 0.014(10)
C40A 0.060(9) 0.133(11) 0.166(15) 0.019(11) 0.050(11) 0.000(8)
C42A 0.088(10) 0.124(13) 0.161(14) 0.000(11) 0.044(11) 0.036(10)
C41A 0.094(11) 0.155(13) 0.144(13) 0.010(11) -0.006(11) 0.027(12)
C40B 0.060(9) 0.133(11) 0.166(15) 0.019(11) 0.050(11) 0.000(8)
C42B 0.088(10) 0.124(13) 0.161(14) 0.000(11) 0.044(11) 0.036(10)
C41B 0.094(11) 0.155(13) 0.144(13) 0.010(11) -0.006(11) 0.027(12)
C10A 0.068(10) 0.149(14) 0.137(12) 0.012(13) 0.046(9) 0.021(11)
C11A 0.139(15) 0.166(15) 0.141(15) 0.032(13) 0.090(12) -0.014(13)
C12A 0.121(12) 0.144(15) 0.100(11) -0.047(12) 0.063(10) -0.002(12)
C10B 0.068(10) 0.149(14) 0.137(12) 0.012(13) 0.046(9) 0.021(11)
C12B 0.121(12) 0.144(15) 0.100(11) -0.047(12) 0.063(10) -0.002(12)
C11B 0.139(15) 0.166(15) 0.141(15) 0.032(13) 0.090(12) -0.014(13)
C1 0.041(4) 0.048(5) 0.027(3) 0.000(3) 0.001(3) 0.006(3)
C2 0.048(5) 0.038(4) 0.039(4) 0.009(3) -0.006(3) -0.004(3)
C3 0.060(6) 0.050(5) 0.059(5) 0.012(4) 0.002(4) -0.016(4)
C4 0.207(16) 0.090(9) 0.085(8) 0.000(7) -0.019(9) -0.079(10)
C5 0.098(10) 0.102(9) 0.167(13) -0.011(9) 0.053(9) -0.033(8)
C6 0.128(11) 0.065(7) 0.141(11) 0.037(7) -0.030(9) -0.029(7)
C7 0.052(5) 0.042(4) 0.038(4) 0.000(3) 0.000(4) 0.007(3)
C8 0.055(5) 0.067(5) 0.035(4) 0.002(4) 0.006(4) 0.009(4)
C9 0.062(6) 0.110(8) 0.061(6) 0.003(5) 0.029(5) 0.013(6)
C13 0.031(4) 0.049(5) 0.041(4) 0.003(3) 0.007(3) 0.003(3)
C14 0.055(5) 0.045(5) 0.039(4) 0.003(3) 0.005(4) -0.005(4)
C15 0.071(6) 0.045(5) 0.057(5) 0.007(4) 0.009(4) -0.014(4)
C16 0.076(7) 0.067(6) 0.108(8) 0.009(6) 0.008(6) -0.020(5)
C17 0.162(12) 0.087(8) 0.094(8) 0.021(6) 0.058(8) -0.030(8)
C18 0.083(7) 0.049(6) 0.117(9) 0.007(6) -0.008(6) -0.007(5)
C19 0.057(5) 0.065(5) 0.038(4) 0.002(4) 0.011(4) 0.011(4)
C20 0.062(6) 0.078(6) 0.041(5) -0.001(4) 0.010(4) 0.005(5)
C21 0.076(7) 0.152(11) 0.034(5) 0.009(5) 0.011(5) 0.011(7)
C25 0.043(5) 0.052(5) 0.037(4) 0.002(3) 0.006(3) -0.004(4)
C26 0.042(5) 0.064(5) 0.046(4) 0.000(4) 0.000(4) -0.010(4)
C27 0.048(6) 0.107(8) 0.051(5) -0.011(5) -0.015(4) -0.022(5)
C28 0.118(10) 0.190(14) 0.058(7) -0.012(8) -0.013(7) -0.067(10)
C29 0.150(12) 0.093(9) 0.099(9) -0.012(7) -0.024(8) -0.045(8)
C30 0.056(7) 0.179(14) 0.121(10) -0.041(9) -0.027(7) 0.001(8)
C31 0.032(4) 0.048(4) 0.030(3) 0.001(3) 0.006(3) 0.001(3)
C32 0.051(5) 0.051(5) 0.040(4) 0.000(4) 0.001(4) 0.009(4)
C33 0.095(8) 0.061(6) 0.050(5) -0.029(4) 0.003(5) 0.016(5)
C37 0.042(5) 0.046(5) 0.061(5) 0.003(4) 0.010(4) -0.001(4)
C38 0.055(6) 0.059(5) 0.083(6) 0.008(5) 0.022(5) 0.002(4)
C39 0.050(7) 0.093(8) 0.162(12) 0.019(8) 0.022(7) 0.014(5)
C43 0.030(4) 0.054(5) 0.051(4) -0.003(4) 0.014(4) 0.008(3)
C44 0.057(5) 0.052(5) 0.060(5) 0.003(4) 0.022(4) -0.001(4)
C45 0.067(6) 0.085(7) 0.067(6) -0.003(5) 0.035(5) -0.005(5)
C46 0.186(15) 0.106(10) 0.204(16) 0.008(10) 0.150(14) 0.037(10)
C47 0.140(13) 0.247(19) 0.065(8) -0.005(10) 0.039(8) 0.000(13)
C48 0.107(10) 0.145(12) 0.128(11) -0.007(9) 0.059(9) -0.022(9)
C49 0.035(4) 0.042(4) 0.037(4) 0.008(3) 0.003(3) 0.003(3)
C50 0.061(5) 0.039(4) 0.036(4) 0.000(3) 0.009(4) -0.010(4)
C51 0.075(6) 0.043(5) 0.053(5) -0.015(4) 0.004(4) 0.000(4)
C52 0.144(11) 0.043(6) 0.093(8) -0.008(5) 0.010(7) -0.004(6)
C53 0.104(9) 0.151(11) 0.078(7) -0.053(7) 0.041(7) 0.006(8)
C54 0.113(9) 0.080(7) 0.077(7) -0.036(6) -0.017(6) -0.008(6)
C55 0.056(5) 0.044(5) 0.060(5) -0.008(4) 0.016(4) 0.000(4)
C56 0.067(6) 0.062(6) 0.076(6) -0.009(5) -0.007(5) 0.008(5)
C57 0.114(10) 0.063(7) 0.121(10) 0.002(7) -0.006(8) 0.037(7)
C61 0.049(5) 0.045(5) 0.056(5) 0.009(4) 0.007(4) 0.003(4)
C62 0.058(6) 0.042(5) 0.071(5) 0.003(4) 0.019(5) -0.002(4)
C63 0.056(6) 0.054(6) 0.116(8) -0.008(5) 0.032(6) -0.019(4)
C64 0.068(8) 0.123(11) 0.165(13) -0.002(9) 0.029(8) -0.021(7)
Cu1 0.0499(6) 0.0327(5) 0.0354(4) 0.0003(3) 0.0059(4) -0.0005(4)
Cu2 0.0490(6) 0.0401(5) 0.0397(5) -0.0040(4) 0.0118(4) -0.0012(4)
Cu3 0.0498(6) 0.0413(5) 0.0340(4) 0.0035(4) 0.0092(4) 0.0060(4)
Cu4 0.0464(6) 0.0397(5) 0.0417(5) -0.0022(4) -0.0014(4) 0.0042(4)
Cu5 0.0430(5) 0.0477(5) 0.0355(5) 0.0049(4) 0.0031(4) 0.0004(4)
Cu6 0.0463(6) 0.0476(6) 0.0529(5) 0.0003(4) 0.0060(4) -0.0085(4)
Cu7 0.0458(6) 0.0440(5) 0.0384(5) -0.0013(4) 0.0052(4) -0.0081(4)
Cu8 0.0526(6) 0.0716(7) 0.0519(6) 0.0022(5) 0.0068(5) 0.0008(5)
Cu9 0.0494(6) 0.0695(7) 0.0339(5) 0.0043(4) 0.0060(4) 0.0022(5)
Cu10 0.0569(7) 0.0648(7) 0.0443(5) 0.0044(5) 0.0100(5) 0.0057(5)
Cu11 0.0553(7) 0.0533(6) 0.0716(7) 0.0032(5) 0.0158(5) 0.0028(5)
Cu12 0.0479(6) 0.0494(6) 0.0787(7) -0.0167(5) -0.0077(5) 0.0097(5)
Cu13 0.0491(6) 0.0688(7) 0.0532(6) -0.0035(5) 0.0043(5) -0.0031(5)
Cu61 0.0752(8) 0.0591(7) 0.0593(6) 0.0006(5) 0.0053(6) -0.0011(6)
O1 0.062(4) 0.071(4) 0.076(4) 0.012(3) 0.009(3) 0.020(3)
O2 0.090(5) 0.084(5) 0.079(4) 0.023(4) -0.026(4) -0.014(4)
O3 0.103(5) 0.083(5) 0.068(4) 0.022(3) 0.023(4) 0.038(4)
O4 0.096(5) 0.079(4) 0.067(4) 0.024(3) -0.004(4) 0.033(4)
O5 0.043(3) 0.043(3) 0.041(3) -0.001(2) 0.001(2) 0.005(2)
S1 0.0645(15) 0.0668(15) 0.0595(13) 0.0176(12) -0.0005(12) 0.0145(12)
C67 0.270(18) 0.274(19) 0.266(18) -0.023(14) 0.141(14) 0.089(14)

loop_
_atom_type_symbol
_atom_type_description
_atom_type_scat_dispersion_real
_atom_type_scat_dispersion_imag
_atom_type_scat_source
C C 0.0033 0.0016 'International Tables Vol C Tables 4.2.6.8 and 6.1.1.4'
H H 0.0000 0.0000 'International Tables Vol C Tables 4.2.6.8 and 6.1.1.4'
O O 0.0106 0.0060 'International Tables Vol C Tables 4.2.6.8 and 6.1.1.4'
S S 0.1246 0.1234 'International Tables Vol C Tables 4.2.6.8 and 6.1.1.4'
Cu Cu 0.3201 1.2651 'International Tables Vol C Tables 4.2.6.8 and 6.1.1.4'

loop_
_geom_angle_atom_site_label_1
_geom_angle_atom_site_label_2
_geom_angle_atom_site_label_3
_geom_angle
_geom_angle_site_symmetry_1
_geom_angle_site_symmetry_3
C2 C1 Cu1 159.6(6) 3_565 .
C2 C1 Cu2 116.1(5) 3_565 .
C2 C1 Cu4 117.0(6) 3_565 .
C2 C1 Cu5 75.4(4) 3_565 3_565
Cu1 C1 Cu2 73.1(2) . .
Cu1 C1 Cu4 83.1(3) . .
Cu1 C1 Cu5 87.9(3) . 3_565
Cu4 C1 Cu2 67.87(18) . .
Cu5 C1 Cu2 148.6(3) 3_565 .
Cu5 C1 Cu4 135.6(4) 3_565 .
C1 C2 C3 161.8(7) 3_565 .
C1 C2 Cu5 70.5(4) 3_565 .
C3 C2 Cu5 127.5(5) . .
C2 C3 C4 107.6(7) . .
C2 C3 C5 107.2(8) . .
C2 C3 C6 110.6(7) . .
C4 C3 C5 105.8(9) . .
C6 C3 C4 112.0(9) . .
C6 C3 C5 113.4(9) . .
C8 C7 Cu3 154.5(6) . .
C8 C7 Cu5 127.7(6) . .
C8 C7 Cu9 76.3(5) . .
Cu3 C7 Cu5 77.7(3) . .
Cu3 C7 Cu9 81.8(3) . .
Cu5 C7 Cu9 146.6(4) . .
C7 C8 C9 164.9(8) . .
C7 C8 Cu9 69.0(5) . .
C9 C8 Cu9 126.0(6) . .
C10A C9 C11A 107.3(18) . .
C10A C9 C12A 126.2(16) . .
C10A C9 C8 108.8(11) . .
C11A C9 C12A 100.0(17) . .
C10B C9 C11B 105.6(19) . .
C12B C9 C10B 124.0(18) . .
C12B C9 C11B 101.0(18) . .
C8 C9 C11A 104.3(12) . .
C8 C9 C12A 107.9(11) . .
C8 C9 C10B 104.3(12) . .
C8 C9 C12B 112.4(12) . .
C8 C9 C11B 108.6(13) . .
C14 C13 Cu3 113.2(6) . .
C14 C13 Cu7 154.5(6) . .
C14 C13 Cu9 102.3(5) . .
C14 C13 Cu61 84.2(5) . .
Cu3 C13 Cu9 71.0(2) . .
Cu3 C13 Cu61 136.5(3) . .
Cu7 C13 Cu3 90.7(3) . .
Cu7 C13 Cu9 76.7(2) . .
Cu7 C13 Cu61 83.9(3) . .
Cu61 C13 Cu9 146.9(3) . .
C13 C14 C15 172.8(8) . .
C13 C14 Cu61 65.9(5) . .
C15 C14 Cu61 121.0(6) . .
C14 C15 C16 107.1(7) . .
C14 C15 C17 106.8(7) . .
C14 C15 C18 111.7(8) . .
C16 C15 C17 110.9(9) . .
C18 C15 C16 110.1(8) . .
C18 C15 C17 110.0(8) . .
C20 C19 Cu9 168.9(8) . .
C20 C19 Cu10 74.7(6) . .
Cu9 C19 Cu10 109.4(4) . .
C19 C20 C21 161.8(9) . .
C19 C20 Cu10 71.3(5) . .
C21 C20 Cu10 126.8(7) . .
C22A C21 C23A 106.3(14) . .
C24A C21 C22A 119.2(14) . .
C24A C21 C23A 103.9(13) . .
C24A C21 C20 111.8(10) . .
C22B C21 C23B 103(3) . .
C22B C21 C24B 117(4) . .
C22B C21 C20 113(3) . .
C24B C21 C23B 101(3) . .
C24B C21 C20 114.8(19) . .
C20 C21 C22A 109.3(11) . .
C20 C21 C23A 105.1(10) . .
C20 C21 C23B 104.4(17) . .
C26 C25 Cu6 79.8(5) . .
C26 C25 Cu7 157.6(6) . .
C26 C25 Cu8 88.1(6) . .
C26 C25 Cu10 121.5(6) . .
Cu6 C25 Cu8 89.5(3) . .
Cu6 C25 Cu10 149.2(4) . .
Cu7 C25 Cu6 77.9(2) . .
Cu7 C25 Cu8 94.4(3) . .
Cu7 C25 Cu10 78.2(3) . .
Cu10 C25 Cu8 111.4(3) . .
C25 C26 C27 163.1(8) . .
C25 C26 Cu6 67.6(5) . .
C25 C26 Cu8 61.3(5) . .
C27 C26 Cu6 128.7(6) . .
C27 C26 Cu8 121.7(6) . .
Cu6 C26 Cu8 79.3(2) . .
C26 C27 C28 107.0(8) . .
C26 C27 C29 113.9(8) . .
C26 C27 C30 108.0(8) . .
C28 C27 C29 110.9(10) . .
C28 C27 C30 109.5(10) . .
C30 C27 C29 107.6(10) . .
C32 C31 Cu2 155.3(6) . .
C32 C31 Cu4 76.6(5) . .
C32 C31 Cu6 117.7(6) . .
C32 C31 Cu7 123.9(5) . .
Cu2 C31 Cu4 81.4(2) . .
Cu2 C31 Cu6 78.7(2) . .
Cu2 C31 Cu7 77.6(2) . .
Cu4 C31 Cu6 153.1(3) . .
Cu4 C31 Cu7 121.7(3) . .
Cu6 C31 Cu7 71.1(2) . .
C31 C32 C33 160.7(8) . .
C31 C32 Cu4 68.9(4) . .
C33 C32 Cu4 130.2(6) . .
C34A C33 C35A 112(3) . .
C36A C33 C35A 112(3) . .
C36A C33 C34A 120(4) . .
C36A C33 C32 106(3) . .
C36B C33 C34B 109.0(12) . .
C35B C33 C36B 113.2(12) . .
C35B C33 C34B 108.9(11) . .
C32 C33 C35A 97.4(15) . .
C32 C33 C34A 105.9(19) . .
C32 C33 C36B 107.3(9) . .
C32 C33 C35B 109.2(8) . .
C32 C33 C34B 109.3(9) . .
C38 C37 Cu8 136.8(7) . .
C38 C37 Cu11 83.3(6) . .
C38 C37 Cu13 145.3(7) . .
Cu11 C37 Cu8 94.8(3) . .
Cu13 C37 Cu8 77.8(3) . .
Cu13 C37 Cu11 91.5(3) . .
C37 C38 C39 164.8(10) . .
C37 C38 Cu11 63.8(5) . .
C39 C38 Cu11 131.0(7) . .
C40A C39 C42A 110.4(16) . .
C40A C39 C41A 114.9(16) . .
C40A C39 C38 111.6(11) . .
C42A C39 C41A 105.8(15) . .
C40B C39 C42B 108(2) . .
C40B C39 C41B 112(3) . .
C40B C39 C38 112.3(15) . .
C41B C39 C42B 111(2) . .
C41B C39 C38 108.4(19) . .
C38 C39 C42A 108.4(12) . .
C38 C39 C41A 105.2(13) . .
C38 C39 C42B 105.1(15) . .
C44 C43 Cu2 160.0(7) . .
C44 C43 Cu12 122.2(6) . .
C44 C43 Cu13 92.8(6) . .
Cu2 C43 Cu12 77.5(3) . .
Cu2 C43 Cu13 98.5(3) . .
Cu13 C43 Cu12 68.8(2) . .
C43 C44 C45 175.5(9) . .
C43 C44 Cu13 58.1(5) . .
C45 C44 Cu13 126.4(6) . .
C44 C45 C46 107.8(8) . .
C44 C45 C47 110.0(9) . .
C44 C45 C48 106.6(8) . .
C47 C45 C46 111.6(11) . .
C47 C45 C48 109.5(10) . .
C48 C45 C46 111.2(10) . .
C50 C49 Cu1 134.9(6) . .
C50 C49 Cu3 142.3(6) . .
C50 C49 Cu12 78.4(5) . .
Cu1 C49 Cu3 81.5(3) . .
Cu1 C49 Cu12 100.6(3) . .
Cu3 C49 Cu12 86.6(3) . .
C49 C50 C51 167.5(8) . .
C49 C50 Cu12 68.8(5) . .
C51 C50 Cu12 123.7(6) . .
C50 C51 C52 109.7(7) . .
C50 C51 C53 108.3(7) . .
C50 C51 C54 106.8(7) . .
C52 C51 C53 110.1(9) . .
C52 C51 C54 109.7(8) . .
C54 C51 C53 112.1(8) . .
C56 C55 Cu12 164.5(8) . .
C56 C55 Cu13 119.0(7) . .
C56 C55 Cu61 83.8(6) . .
Cu12 C55 Cu13 76.3(3) . .
Cu12 C55 Cu61 92.2(3) . .
Cu61 C55 Cu13 97.6(3) . .
C55 C56 C57 166.5(11) . .
C55 C56 Cu61 63.5(6) . .
C57 C56 Cu61 130.0(8) . .
C58A C57 C59A 111.4(16) . .
C58A C57 C60A 113.5(18) . .
C58A C57 C56 110.3(14) . .
C59A C57 C60A 112.1(18) . .
C59B C57 C58B 114(2) . .
C60B C57 C58B 113(2) . .
C60B C57 C59B 108(2) . .
C60B C57 C56 108.7(19) . .
C56 C57 C59A 103.8(14) . .
C56 C57 C60A 105.1(14) . .
C56 C57 C58B 105.6(15) . .
C56 C57 C59B 107.5(18) . .
C62 C61 Cu6 169.5(7) . .
C62 C61 Cu11 87.2(6) . .
Cu6 C61 Cu11 86.2(3) . .
C61 C62 C63 164.3(9) . .
C61 C62 Cu11 60.1(5) . .
C63 C62 Cu11 135.3(6) . .
C65A C63 C66A 115.8(12) . .
C65A C63 C64 116.1(12) . .
C66B C63 C65B 113(2) . .
C66B C63 C62 107.0(18) . .
C66B C63 C64 126(2) . .
C62 C63 C65A 111.3(11) . .
C62 C63 C66A 104.9(10) . .
C62 C63 C65B 100.6(14) . .
C62 C63 C64 108.4(8) . .
C64 C63 C66A 99.1(12) . .
C64 C63 C65B 99.1(16) . .
C1 Cu1 C49 155.5(3) . .
C1 Cu1 Cu2 62.58(19) . .
C1 Cu1 Cu3 119.56(19) . .
C1 Cu1 Cu4 52.00(19) . .
C1 Cu1 Cu5 103.3(2) . .
C1 Cu1 Cu5 47.90(19) . 3_565
C1 Cu1 O5 96.3(2) . 3_565
C49 Cu1 Cu2 93.2(2) . .
C49 Cu1 Cu3 49.9(2) . .
C49 Cu1 Cu4 119.1(2) . .
C49 Cu1 Cu5 87.3(2) . .
C49 Cu1 Cu5 150.1(2) . 3_565
C49 Cu1 O5 101.9(2) . 3_565
Cu2 Cu1 Cu4 57.64(3) . .
Cu2 Cu1 Cu5 106.66(4) . 3_565
Cu2 Cu1 Cu5 109.93(4) . .
Cu3 Cu1 Cu2 73.80(4) . .
Cu3 Cu1 Cu4 70.07(3) . .
Cu3 Cu1 Cu5 157.17(4) . 3_565
Cu3 Cu1 Cu5 54.70(3) . .
Cu4 Cu1 Cu5 90.62(4) . 3_565
Cu4 Cu1 Cu5 61.85(3) . .
Cu5 Cu1 Cu5 105.91(3) 3_565 .
O5 Cu1 Cu2 141.56(14) 3_565 .
O5 Cu1 Cu3 141.27(14) 3_565 .
O5 Cu1 Cu4 135.17(13) 3_565 .
O5 Cu1 Cu5 105.97(13) 3_565 .
O5 Cu1 Cu5 49.05(13) 3_565 3_565
C1 Cu2 Cu1 44.36(17) . .
C1 Cu2 Cu4 50.63(16) . .
C1 Cu2 Cu6 133.40(17) . .
C1 Cu2 Cu7 139.85(17) . .
C1 Cu2 Cu12 113.52(17) . .
C1 Cu2 Cu13 144.35(16) . .
C31 Cu2 C1 96.9(2) . .
C31 Cu2 Cu1 109.9(2) . .
C31 Cu2 Cu4 50.6(2) . .
C31 Cu2 Cu6 54.6(2) . .
C31 Cu2 Cu7 56.5(2) . .
C31 Cu2 Cu12 123.2(2) . .
C31 Cu2 Cu13 118.4(2) . .
C43 Cu2 C1 101.5(3) . .
C43 Cu2 C31 158.4(3) . .
C43 Cu2 Cu1 91.2(2) . .
C43 Cu2 Cu4 150.5(2) . .
C43 Cu2 Cu6 104.0(2) . .
C43 Cu2 Cu7 112.3(2) . .
C43 Cu2 Cu12 58.5(2) . .
C43 Cu2 Cu13 43.0(2) . .
Cu1 Cu2 Cu12 71.35(3) . .
Cu1 Cu2 Cu13 118.76(4) . .
Cu4 Cu2 Cu1 62.65(3) . .
Cu4 Cu2 Cu6 103.40(4) . .
Cu4 Cu2 Cu7 91.29(4) . .
Cu4 Cu2 Cu12 118.69(4) . .
Cu4 Cu2 Cu13 161.99(5) . .
Cu6 Cu2 Cu1 164.24(5) . .
Cu6 Cu2 Cu7 58.68(3) . .
Cu6 Cu2 Cu12 113.04(4) . .
Cu6 Cu2 Cu13 72.01(4) . .
Cu7 Cu2 Cu1 111.91(4) . .
Cu7 Cu2 Cu12 70.18(4) . .
Cu7 Cu2 Cu13 71.33(4) . .
Cu12 Cu2 Cu13 51.75(3) . .
C7 Cu3 C13 103.6(3) . .
C7 Cu3 C49 142.3(3) . .
C7 Cu3 Cu1 118.0(2) . .
C7 Cu3 Cu4 79.7(2) . .
C7 Cu3 Cu5 51.7(2) . .
C7 Cu3 Cu7 105.6(2) . .
C7 Cu3 Cu9 49.8(2) . .
C7 Cu3 Cu12 169.4(2) . .
C13 Cu3 Cu1 134.55(19) . .
C13 Cu3 Cu4 118.9(2) . .
C13 Cu3 Cu5 155.29(19) . .
C13 Cu3 Cu7 42.1(2) . .
C13 Cu3 Cu9 58.80(19) . .
C13 Cu3 Cu12 66.47(18) . .
C49 Cu3 C13 106.1(3) . .
C49 Cu3 Cu1 48.6(2) . .
C49 Cu3 Cu4 105.1(2) . .
C49 Cu3 Cu5 96.96(19) . .
C49 Cu3 Cu7 112.0(2) . .
C49 Cu3 Cu9 164.9(2) . .
C49 Cu3 Cu12 47.83(19) . .
Cu1 Cu3 Cu4 57.10(3) . .
Cu1 Cu3 Cu7 105.59(4) . .
Cu1 Cu3 Cu9 141.71(5) . .
Cu1 Cu3 Cu12 70.43(4) . .
Cu5 Cu3 Cu1 68.39(3) . .
Cu5 Cu3 Cu4 61.34(3) . .
Cu5 Cu3 Cu7 134.91(4) . .
Cu5 Cu3 Cu9 97.83(4) . .
Cu5 Cu3 Cu12 138.08(4) . .
Cu7 Cu3 Cu4 77.71(3) . .
Cu9 Cu3 Cu4 84.76(4) . .
Cu9 Cu3 Cu7 58.22(3) . .
Cu9 Cu3 Cu12 119.66(4) . .
Cu12 Cu3 Cu4 101.63(4) . .
Cu12 Cu3 Cu7 64.78(3) . .
C1 Cu4 Cu1 44.9(2) . .
C1 Cu4 Cu2 61.49(18) . .
C1 Cu4 Cu3 96.1(2) . .
C1 Cu4 Cu5 97.3(2) . .
C31 Cu4 C1 104.5(3) . .
C31 Cu4 C32 34.4(3) . .
C31 Cu4 Cu1 104.6(2) . .
C31 Cu4 Cu2 47.95(19) . .
C31 Cu4 Cu3 80.5(2) . .
C31 Cu4 Cu5 127.8(2) . .
C32 Cu4 C1 129.9(3) . .
C32 Cu4 Cu1 138.5(2) . .
C32 Cu4 Cu2 81.9(2) . .
C32 Cu4 Cu3 100.0(2) . .
C32 Cu4 Cu5 128.9(2) . .
Cu1 Cu4 Cu3 52.83(3) . .
Cu1 Cu4 Cu5 61.55(3) . .
Cu2 Cu4 Cu1 59.72(3) . .
Cu2 Cu4 Cu3 67.15(3) . .
Cu2 Cu4 Cu5 111.38(4) . .
Cu5 Cu4 Cu3 50.19(3) . .
O5 Cu4 C1 100.8(2) . .
O5 Cu4 C31 154.6(2) . .
O5 Cu4 C32 123.5(3) . .
O5 Cu4 Cu1 93.39(14) . .
O5 Cu4 Cu2 153.10(14) . .
O5 Cu4 Cu3 97.12(14) . .
O5 Cu4 Cu5 47.41(14) . .
C1 Cu5 C2 34.1(3) 3_565 .
C1 Cu5 Cu1 44.2(2) 3_565 3_565
C1 Cu5 Cu1 81.2(2) 3_565 .
C1 Cu5 Cu3 128.6(2) 3_565 .
C1 Cu5 Cu4 114.2(2) 3_565 .
C1 Cu5 O5 93.2(2) 3_565 .
C2 Cu5 Cu1 77.87(19) . 3_565
C2 Cu5 Cu1 96.5(2) . .
C2 Cu5 Cu3 117.0(2) . .
C2 Cu5 Cu4 145.9(2) . .
C2 Cu5 O5 124.8(2) . .
C7 Cu5 C1 161.2(3) . 3_565
C7 Cu5 C2 127.1(3) . .
C7 Cu5 Cu1 105.8(2) . .
C7 Cu5 Cu1 154.1(2) . 3_565
C7 Cu5 Cu3 50.5(2) . .
C7 Cu5 Cu4 83.7(2) . .
C7 Cu5 O5 104.6(2) . .
Cu1 Cu5 Cu1 74.09(4) 3_565 .
Cu1 Cu5 Cu4 74.75(3) 3_565 .
Cu1 Cu5 Cu4 56.60(3) . .
Cu3 Cu5 Cu1 129.33(4) . 3_565
Cu3 Cu5 Cu1 56.91(3) . .
Cu3 Cu5 Cu4 68.47(3) . .
O5 Cu5 Cu1 85.33(13) . .
O5 Cu5 Cu1 49.57(12) . 3_565
O5 Cu5 Cu3 109.79(13) . .
O5 Cu5 Cu4 41.87(13) . .
C25 Cu6 C26 32.6(3) . .
C25 Cu6 C31 94.7(3) . .
C25 Cu6 Cu2 109.3(2) . .
C25 Cu6 Cu7 48.9(2) . .
C25 Cu6 Cu8 45.3(2) . .
C25 Cu6 Cu11 104.5(2) . .
C26 Cu6 Cu2 141.5(2) . .
C26 Cu6 Cu7 81.4(2) . .
C26 Cu6 Cu8 52.8(2) . .
C26 Cu6 Cu11 90.2(2) . .
C31 Cu6 C26 119.4(3) . .
C31 Cu6 Cu2 46.71(17) . .
C31 Cu6 Cu7 55.95(18) . .
C31 Cu6 Cu8 120.75(19) . .
C31 Cu6 Cu11 145.90(18) . .
C61 Cu6 C25 140.3(3) . .
C61 Cu6 C26 110.0(3) . .
C61 Cu6 C31 124.3(3) . .
C61 Cu6 Cu2 103.9(2) . .
C61 Cu6 Cu7 160.7(2) . .
C61 Cu6 Cu8 108.6(2) . .
C61 Cu6 Cu11 47.7(2) . .
Cu2 Cu6 Cu8 99.55(4) . .
Cu2 Cu6 Cu11 99.74(4) . .
Cu7 Cu6 Cu2 61.18(3) . .
Cu7 Cu6 Cu8 65.22(4) . .
Cu7 Cu6 Cu11 119.22(5) . .
Cu11 Cu6 Cu8 62.38(4) . .
C13 Cu7 C25 135.5(3) . .
C13 Cu7 C31 126.5(3) . .
C13 Cu7 Cu2 107.7(2) . .
C13 Cu7 Cu3 47.2(2) . .
C13 Cu7 Cu6 164.9(2) . .
C13 Cu7 Cu8 112.5(2) . .
C13 Cu7 Cu9 58.8(2) . .
C13 Cu7 Cu10 88.5(2) . .
C13 Cu7 Cu61 52.2(2) . .
C25 Cu7 C31 95.7(3) . .
C25 Cu7 Cu2 112.5(2) . .
C25 Cu7 Cu3 173.0(2) . .
C25 Cu7 Cu6 53.2(2) . .
C25 Cu7 Cu8 44.5(2) . .
C25 Cu7 Cu9 118.7(2) . .
C25 Cu7 Cu10 53.1(2) . .
C25 Cu7 Cu61 95.7(2) . .
C31 Cu7 Cu2 45.86(17) . .
C31 Cu7 Cu3 80.10(17) . .
C31 Cu7 Cu6 52.97(17) . .
C31 Cu7 Cu8 116.39(17) . .
C31 Cu7 Cu9 86.52(17) . .
C31 Cu7 Cu10 122.32(17) . .
C31 Cu7 Cu61 155.66(17) . .
Cu2 Cu7 Cu3 68.56(3) . .
Cu2 Cu7 Cu8 98.06(4) . .
Cu2 Cu7 Cu9 111.89(4) . .
Cu2 Cu7 Cu61 109.80(4) . .
Cu3 Cu7 Cu8 142.54(4) . .
Cu6 Cu7 Cu2 60.14(3) . .
Cu6 Cu7 Cu3 126.11(4) . .
Cu6 Cu7 Cu8 63.81(4) . .
Cu6 Cu7 Cu9 132.07(5) . .
Cu6 Cu7 Cu10 104.15(4) . .
Cu6 Cu7 Cu61 120.80(5) . .
Cu9 Cu7 Cu3 55.68(3) . .
Cu9 Cu7 Cu8 150.05(4) . .
Cu9 Cu7 Cu61 106.55(4) . .
Cu10 Cu7 Cu2 163.65(5) . .
Cu10 Cu7 Cu3 124.57(4) . .
Cu10 Cu7 Cu8 76.87(4) . .
Cu10 Cu7 Cu9 74.41(4) . .
Cu10 Cu7 Cu61 81.50(4) . .
Cu61 Cu7 Cu3 90.33(4) . .
Cu61 Cu7 Cu8 60.46(4) . .
C25 Cu8 C26 30.6(3) . .
C25 Cu8 Cu6 45.14(19) . .
C25 Cu8 Cu7 41.1(2) . .
C25 Cu8 Cu11 95.5(2) . .
C25 Cu8 Cu13 107.96(19) . .
C25 Cu8 Cu61 89.0(2) . .
C26 Cu8 Cu6 47.87(18) . .
C26 Cu8 Cu7 70.16(19) . .
C26 Cu8 Cu11 80.52(19) . .
C26 Cu8 Cu13 122.28(19) . .
C26 Cu8 Cu61 118.94(19) . .
C37 Cu8 C25 136.7(3) . .
C37 Cu8 C26 121.4(3) . .
C37 Cu8 Cu6 91.8(2) . .
C37 Cu8 Cu7 120.8(2) . .
C37 Cu8 Cu11 42.4(2) . .
C37 Cu8 Cu13 50.8(2) . .
C37 Cu8 Cu61 110.4(2) . .
Cu6 Cu8 Cu7 50.97(3) . .
Cu11 Cu8 Cu6 53.09(3) . .
Cu11 Cu8 Cu7 98.55(4) . .
Cu11 Cu8 Cu61 130.66(5) . .
Cu13 Cu8 Cu6 74.41(4) . .
Cu13 Cu8 Cu7 73.40(4) . .
Cu13 Cu8 Cu11 62.45(4) . .
Cu13 Cu8 Cu61 69.44(4) . .
Cu61 Cu8 Cu6 104.58(4) . .
Cu61 Cu8 Cu7 56.12(3) . .
O1 Cu8 C25 105.0(3) . .
O1 Cu8 C26 104.4(3) . .
O1 Cu8 C37 116.9(3) . .
O1 Cu8 Cu6 149.51(18) . .
O1 Cu8 Cu7 113.89(18) . .
O1 Cu8 Cu11 147.03(18) . .
O1 Cu8 Cu13 131.10(19) . .
O1 Cu8 Cu61 76.11(19) . .
C7 Cu9 C8 34.6(3) . .
C7 Cu9 C13 94.3(3) . .
C7 Cu9 Cu3 48.4(2) . .
C7 Cu9 Cu7 111.8(2) . .
C8 Cu9 C13 121.5(3) . .
C8 Cu9 Cu3 82.3(2) . .
C8 Cu9 Cu7 146.1(2) . .
C13 Cu9 Cu3 50.19(16) . .
C13 Cu9 Cu7 44.52(18) . .
C19 Cu9 C7 161.9(3) . .
C19 Cu9 C8 127.4(3) . .
C19 Cu9 C13 101.8(3) . .
C19 Cu9 Cu3 149.7(2) . .
C19 Cu9 Cu7 85.8(2) . .
Cu3 Cu9 Cu7 66.10(3) . .
C19 Cu10 C20 34.0(3) . .
C19 Cu10 C25 118.3(3) . .
C19 Cu10 Cu7 86.2(2) . .
C20 Cu10 C25 137.4(3) . .
C20 Cu10 Cu7 119.8(2) . .
C25 Cu10 Cu7 48.64(19) . .
O3 Cu10 C19 143.3(3) . .
O3 Cu10 C20 114.3(3) . .
O3 Cu10 C25 98.3(3) . .
O3 Cu10 Cu7 123.72(18) . .
C37 Cu11 C38 32.9(3) . .
C37 Cu11 C62 178.2(3) . .
C37 Cu11 Cu6 103.0(2) . .
C37 Cu11 Cu8 42.8(2) . .
C37 Cu11 Cu13 44.2(2) . .
C38 Cu11 C62 145.3(3) . .
C38 Cu11 Cu6 133.9(2) . .
C38 Cu11 Cu8 69.7(2) . .
C38 Cu11 Cu13 73.2(2) . .
C61 Cu11 C37 148.9(4) . .
C61 Cu11 C38 173.3(3) . .
C61 Cu11 C62 32.8(3) . .
C61 Cu11 Cu6 46.1(2) . .
C61 Cu11 Cu8 109.2(2) . .
C61 Cu11 Cu13 111.5(2) . .
C62 Cu11 Cu6 78.7(2) . .
C62 Cu11 Cu8 138.2(2) . .
C62 Cu11 Cu13 137.5(2) . .
Cu6 Cu11 Cu8 64.53(4) . .
Cu6 Cu11 Cu13 74.92(4) . .
Cu13 Cu11 Cu8 51.27(3) . .
C43 Cu12 Cu2 44.02(18) . .
C43 Cu12 Cu3 111.66(18) . .
C43 Cu12 Cu13 50.81(18) . .
C43 Cu12 Cu61 119.57(18) . .
C49 Cu12 C43 108.9(3) . .
C49 Cu12 C50 32.8(3) . .
C49 Cu12 Cu2 89.9(2) . .
C49 Cu12 Cu3 45.6(2) . .
C49 Cu12 Cu13 158.9(2) . .
C49 Cu12 Cu61 125.70(19) . .
C50 Cu12 C43 117.9(3) . .
C50 Cu12 Cu2 118.7(2) . .
C50 Cu12 Cu3 74.3(2) . .
C50 Cu12 Cu13 154.3(2) . .
C50 Cu12 Cu61 121.85(19) . .
C55 Cu12 C43 101.0(3) . .
C55 Cu12 C49 144.9(3) . .
C55 Cu12 C50 115.4(3) . .
C55 Cu12 Cu2 125.0(2) . .
C55 Cu12 Cu3 136.1(2) . .
C55 Cu12 Cu13 55.5(2) . .
C55 Cu12 Cu61 45.1(2) . .
Cu2 Cu12 Cu3 70.11(4) . .
Cu2 Cu12 Cu61 107.91(4) . .
Cu3 Cu12 Cu61 92.22(5) . .
Cu13 Cu12 Cu2 71.28(4) . .
Cu13 Cu12 Cu3 130.03(5) . .
Cu13 Cu12 Cu61 70.97(4) . .
C37 Cu13 C43 134.6(3) . .
C37 Cu13 C44 117.4(3) . .
C37 Cu13 C55 120.5(3) . .
C37 Cu13 Cu2 128.6(2) . .
C37 Cu13 Cu8 51.5(2) . .
C37 Cu13 Cu11 44.3(2) . .
C37 Cu13 Cu12 163.9(2) . .
C43 Cu13 C44 29.2(3) . .
C43 Cu13 C55 103.2(3) . .
C43 Cu13 Cu2 38.6(2) . .
C43 Cu13 Cu8 138.3(2) . .
C43 Cu13 Cu11 93.9(2) . .
C43 Cu13 Cu12 60.4(2) . .
C44 Cu13 Cu2 66.9(2) . .
C44 Cu13 Cu8 155.0(2) . .
C44 Cu13 Cu11 90.34(19) . .
C44 Cu13 Cu12 78.6(2) . .
C55 Cu13 C44 106.6(3) . .
C55 Cu13 Cu2 104.0(2) . .
C55 Cu13 Cu8 97.5(2) . .
C55 Cu13 Cu11 162.4(2) . .
C55 Cu13 Cu12 48.2(2) . .
Cu8 Cu13 Cu2 101.44(4) . .
Cu8 Cu13 Cu11 66.27(4) . .
Cu8 Cu13 Cu12 114.59(5) . .
Cu11 Cu13 Cu2 86.69(4) . .
Cu12 Cu13 Cu2 56.97(4) . .
Cu12 Cu13 Cu11 143.55(5) . .
C13 Cu61 C14 29.9(2) . .
C13 Cu61 C56 135.7(3) . .
C13 Cu61 Cu7 43.93(19) . .
C13 Cu61 Cu8 107.2(2) . .
C13 Cu61 Cu12 64.71(18) . .
C14 Cu61 Cu7 72.25(18) . .
C14 Cu61 Cu8 132.64(18) . .
C14 Cu61 Cu12 82.42(17) . .
C55 Cu61 C13 106.9(3) . .
C55 Cu61 C14 117.0(3) . .
C55 Cu61 C56 32.7(3) . .
C55 Cu61 Cu7 100.2(2) . .
C55 Cu61 Cu8 87.4(2) . .
C55 Cu61 Cu12 42.7(2) . .
C56 Cu61 C14 131.5(3) . .
C56 Cu61 Cu7 130.3(3) . .
C56 Cu61 Cu8 91.5(2) . .
C56 Cu61 Cu12 74.6(2) . .
Cu7 Cu61 Cu8 63.42(4) . .
Cu7 Cu61 Cu12 65.76(4) . .
Cu12 Cu61 Cu8 93.60(4) . .
O2 Cu61 C13 110.3(3) . .
O2 Cu61 C14 94.1(3) . .
O2 Cu61 C55 142.6(4) . .
O2 Cu61 C56 110.8(3) . .
O2 Cu61 Cu7 109.2(2) . .
O2 Cu61 Cu8 85.7(2) . .
O2 Cu61 Cu12 174.5(2) . .
S1 O1 Cu8 124.4(3) . .
S1 O2 Cu61 124.4(4) . .
S1 O3 Cu10 121.5(4) . .
Cu4 O5 Cu1 115.4(2) . 3_565
Cu4 O5 Cu5 90.72(19) . .
Cu5 O5 Cu1 81.37(16) . 3_565
C67 O5 Cu1 109.9(12) . 3_565
C67 O5 Cu4 133.3(12) . .
C67 O5 Cu5 107.0(12) . .
O1 S1 O2 108.1(4) . .
O3 S1 O1 109.2(4) . .
O3 S1 O2 108.2(5) . .
O4 S1 O1 110.4(4) . .
O4 S1 O2 110.4(4) . .
O4 S1 O3 110.6(4) . .

loop_
_geom_bond_atom_site_label_1
_geom_bond_atom_site_label_2
_geom_bond_distance
_geom_bond_site_symmetry_2
C58A C57 1.48(3) .
C59A C57 1.62(4) .
C60A C57 1.65(4) .
C58B C57 1.66(4) .
C59B C57 1.61(5) .
C60B C57 1.48(5) .
C65A C63 1.50(2) .
C66A C63 1.64(2) .
C65B C63 1.82(4) .
C66B C63 1.43(4) .
C35A C33 1.81(6) .
C34A C33 1.53(6) .
C36A C33 1.45(7) .
C22A C21 1.54(2) .
C23A C21 1.63(2) .
C24A C21 1.47(2) .
C22B C21 1.36(8) .
C23B C21 1.65(6) .
C24B C21 1.44(6) .
C36B C33 1.56(2) .
C35B C33 1.514(18) .
C34B C33 1.63(2) .
C40A C39 1.49(2) .
C42A C39 1.54(2) .
C41A C39 1.59(3) .
C40B C39 1.45(4) .
C42B C39 1.65(4) .
C41B C39 1.48(4) .
C10A C9 1.47(3) .
C11A C9 1.58(3) .
C12A C9 1.62(3) .
C10B C9 1.56(3) .
C12B C9 1.53(3) .
C11B C9 1.59(4) .
C1 C2 1.228(10) 3_565
C1 Cu1 1.941(8) .
C1 Cu2 2.463(7) .
C1 Cu4 2.167(7) .
C1 Cu5 2.064(6) 3_565
C2 C3 1.486(10) .
C2 Cu5 2.120(7) .
C3 C4 1.528(13) .
C3 C5 1.531(14) .
C3 C6 1.521(13) .
C7 C8 1.241(10) .
C7 Cu3 1.995(8) .
C7 Cu5 2.028(7) .
C7 Cu9 2.040(7) .
C8 C9 1.484(12) .
C8 Cu9 2.123(8) .
C13 C14 1.219(10) .
C13 Cu3 2.147(7) .
C13 Cu7 1.960(7) .
C13 Cu9 2.391(7) .
C13 Cu61 2.232(7) .
C14 C15 1.464(11) .
C14 Cu61 2.432(8) .
C15 C16 1.539(12) .
C15 C17 1.569(13) .
C15 C18 1.484(13) .
C19 C20 1.206(10) .
C19 Cu9 1.896(8) .
C19 Cu10 2.046(8) .
C20 C21 1.516(11) .
C20 Cu10 2.082(8) .
C25 C26 1.234(10) .
C25 Cu6 2.119(7) .
C25 Cu7 1.994(7) .
C25 Cu8 2.126(8) .
C25 Cu10 2.125(7) .
C26 C27 1.476(11) .
C26 Cu6 2.256(8) .
C26 Cu8 2.423(8) .
C27 C28 1.500(14) .
C27 C29 1.532(15) .
C27 C30 1.513(15) .
C31 C32 1.231(10) .
C31 Cu2 1.950(7) .
C31 Cu4 2.031(7) .
C31 Cu6 2.184(7) .
C31 Cu7 2.267(7) .
C32 C33 1.504(11) .
C32 Cu4 2.117(7) .
C37 C38 1.202(11) .
C37 Cu8 2.001(8) .
C37 Cu11 1.985(8) .
C37 Cu13 1.982(8) .
C38 C39 1.510(13) .
C38 Cu11 2.199(9) .
C43 C44 1.199(10) .
C43 Cu2 1.910(7) .
C43 Cu12 2.344(8) .
C43 Cu13 2.089(7) .
C44 C45 1.463(11) .
C44 Cu13 2.459(8) .
C45 C46 1.520(15) .
C45 C47 1.483(15) .
C45 C48 1.503(15) .
C49 C50 1.207(10) .
C49 Cu1 1.967(7) .
C49 Cu3 2.003(7) .
C49 Cu12 2.078(7) .
C50 C51 1.487(11) .
C50 Cu12 2.184(7) .
C51 C52 1.499(12) .
C51 C53 1.553(14) .
C51 C54 1.535(12) .
C55 C56 1.217(11) .
C55 Cu12 1.929(9) .
C55 Cu13 2.131(8) .
C55 Cu61 2.016(8) .
C56 C57 1.507(14) .
C56 Cu61 2.240(10) .
C61 C62 1.226(11) .
C61 Cu6 1.913(8) .
C61 Cu11 1.963(8) .
C62 C63 1.494(12) .
C62 Cu11 2.263(8) .
C63 C64 1.514(14) .
Cu1 Cu2 2.6548(12) .
Cu1 Cu3 2.5916(11) .
Cu1 Cu4 2.7306(12) .
Cu1 Cu5 2.7797(12) 3_565
Cu1 Cu5 2.8758(13) .
Cu1 O5 2.140(5) 3_565
Cu2 Cu4 2.5968(13) .
Cu2 Cu6 2.6271(13) .
Cu2 Cu7 2.6540(12) .
Cu2 Cu12 2.6832(13) .
Cu2 Cu13 3.0311(14) .
Cu3 Cu4 3.0575(13) .
Cu3 Cu5 2.5247(12) .
Cu3 Cu7 2.9254(13) .
Cu3 Cu9 2.6427(12) .
Cu3 Cu12 2.7992(14) .
Cu4 Cu5 2.8841(13) .
Cu4 O5 1.925(5) .
Cu5 O5 2.124(5) .
Cu6 Cu7 2.5880(13) .
Cu6 Cu8 2.9896(15) .
Cu6 Cu11 2.6479(14) .
Cu7 Cu8 3.0250(14) .
Cu7 Cu9 2.7200(13) .
Cu7 Cu10 2.6001(13) .
Cu7 Cu61 2.8083(15) .
Cu8 Cu11 2.9341(15) .
Cu8 Cu13 2.5003(14) .
Cu8 Cu61 2.9426(16) .
Cu8 O1 2.001(6) .
Cu10 O3 1.995(6) .
Cu11 Cu13 2.8417(15) .
Cu12 Cu13 2.5133(14) .
Cu12 Cu61 2.8440(16) .
Cu61 O2 1.942(6) .
O1 S1 1.469(7) .
O2 S1 1.489(7) .
O3 S1 1.458(7) .
O4 S1 1.440(6) .
O5 C67 1.39(2) .
